data_2237242
loop_
_publ_author_name
'Apostolidis, Christos'
'Walter, Olaf'

_publ_section_title
;
 <i>catena</i>-Poly[[tris(acetonitrile-\k<i>N</i>)praseodymium(III)]tris(\m-trifluoromethanesulfonato-\k^2^<i>O</i>:<i>O</i>')]
;
_journal_coeditor_code VN2063
_journal_issue 1
_journal_name_full 'Acta Crystallographica Section E'
_journal_page_first m21
_journal_paper_doi 10.1107/S1600536812049525
_journal_volume 69
_journal_year 2013
_chemical_formula_iupac '[Pr (C F3 O3 S)3 (C2 H3 N)3]'
_chemical_formula_moiety 'C9 H9 F9 N3 O9 Pr S3'
_chemical_formula_sum 'C9 H9 F9 N3 O9 Pr S3'
_chemical_formula_weight 711.28
_chemical_name_systematic
;
<i>catena</i>-Poly[[tris(acetonitrile-\k<i>N</i>)praseodymium(III)]tris(\m-
trifluoromethanesulfonato-\k^2^<i>O</i>:<i>O</i>')]
;
_space_group_IT_number 2
_symmetry_cell_setting triclinic
_symmetry_space_group_name_Hall '-P 1'
_symmetry_space_group_name_H-M 'P -1'
_atom_sites_solution_hydrogens geom
_atom_sites_solution_primary direct
_atom_sites_solution_secondary difmap
_audit_creation_method SHELXL-97
_cell_angle_alpha 97.3070(10)
_cell_angle_beta 94.1630(10)
_cell_angle_gamma 91.6950(10)
_cell_formula_units_Z 2
_cell_length_a 5.8044(6)
_cell_length_b 10.5062(10)
_cell_length_c 18.9887(19)
_cell_measurement_reflns_used 9222
_cell_measurement_temperature 103(2)
_cell_measurement_theta_max 28.10
_cell_measurement_theta_min 2.169
_cell_volume 1144.7(2)
_computing_cell_refinement 'SAINT (Bruker, 2007)'
_computing_data_collection 'APEX2 (Bruker, 2007)'
_computing_data_reduction 'SAINT (Bruker, 2007)'
_computing_molecular_graphics '<i>XPMA</i> (Zsolnai, 1996) and <i>ORTEP-3</i> (Farrugia, 2012)'
_computing_publication_material 'publCIF (Westrip, 2010)'
_computing_structure_refinement 'SHELXL97 (Sheldrick, 2008)'
_computing_structure_solution 'SHELXS97 (Sheldrick, 2008)'
_diffrn_ambient_temperature 103(2)
_diffrn_detector_area_resol_mean 66
_diffrn_measured_fraction_theta_full 0.997
_diffrn_measured_fraction_theta_max 0.927
_diffrn_measurement_device_type 'Bruker APEXII Quazar'
_diffrn_measurement_method 'combined \w and \f scans'
_diffrn_radiation_monochromator graphite
_diffrn_radiation_source 'fine-focus sealed tube'
_diffrn_radiation_type MoK\a
_diffrn_radiation_wavelength 0.71073
_diffrn_reflns_av_R_equivalents 0.0385
_diffrn_reflns_av_sigmaI/netI 0.0387
_diffrn_reflns_limit_h_max 7
_diffrn_reflns_limit_h_min -7
_diffrn_reflns_limit_k_max 13
_diffrn_reflns_limit_k_min -13
_diffrn_reflns_limit_l_max 24
_diffrn_reflns_limit_l_min -25
_diffrn_reflns_number 20544
_diffrn_reflns_theta_full 25.00
_diffrn_reflns_theta_max 28.23
_diffrn_reflns_theta_min 1.08
_diffrn_standards_number 20544
_exptl_absorpt_coefficient_mu 2.520
_exptl_absorpt_correction_T_max 0.9777
_exptl_absorpt_correction_T_min 0.5784
_exptl_absorpt_correction_type multi-scan
_exptl_absorpt_process_details '(<i>SADABS</i>; Bruker, 2001)'
_exptl_crystal_colour colourless
_exptl_crystal_density_diffrn 2.064
_exptl_crystal_density_method 'not measured'
_exptl_crystal_description needle
_exptl_crystal_F_000 688
_exptl_crystal_size_max 0.24
_exptl_crystal_size_mid 0.02
_exptl_crystal_size_min 0.01
_refine_diff_density_max 1.038
_refine_diff_density_min -1.152
_refine_ls_extinction_method none
_refine_ls_goodness_of_fit_ref 1.162
_refine_ls_hydrogen_treatment constr
_refine_ls_matrix_type full
_refine_ls_number_parameters 311
_refine_ls_number_reflns 5251
_refine_ls_number_restraints 0
_refine_ls_restrained_S_all 1.162
_refine_ls_R_factor_all 0.0441
_refine_ls_R_factor_gt 0.0355
_refine_ls_shift/su_max 0.001
_refine_ls_shift/su_mean 0.000
_refine_ls_structure_factor_coef Fsqd
_refine_ls_weighting_details 'calc w=1/[\s^2^(Fo^2^)+(0.0169P)^2^+4.4220P] where P=(Fo^2^+2Fc^2^)/3'
_refine_ls_weighting_scheme calc
_refine_ls_wR_factor_gt 0.0739
_refine_ls_wR_factor_ref 0.0764
_reflns_number_gt 4674
_reflns_number_total 5251
_reflns_threshold_expression I>2sigma(I)
_cod_data_source_file vn2063.cif
_cod_data_source_block I
_cod_database_code 2237242
_cod_database_fobs_code 2237242

loop_
_symmetry_equiv_pos_as_xyz
'x, y, z'
'-x, -y, -z'

loop_
_atom_site_type_symbol
_atom_site_label
_atom_site_fract_x
_atom_site_fract_y
_atom_site_fract_z
_atom_site_U_iso_or_equiv
_atom_site_adp_type
_atom_site_calc_flag
_atom_site_refinement_flags
_atom_site_occupancy
_atom_site_symmetry_multiplicity
Pr Pr1 1.07535(4) 0.07978(2) 0.262548(13) 0.01276(7) Uani d . 1 1
S S1 0.56250(16) 0.18346(10) 0.15067(6) 0.0158(2) Uani d . 1 1
S S2 0.61165(16) 0.18294(10) 0.39162(6) 0.0158(2) Uani d . 1 1
S S3 0.55261(16) -0.16488(10) 0.24609(6) 0.0147(2) Uani d . 1 1
F F1 0.6947(6) 0.3922(3) 0.10237(19) 0.0467(9) Uani d . 1 1
F F2 0.3309(6) 0.3778(3) 0.11712(19) 0.0450(9) Uani d . 1 1
F F3 0.5755(5) 0.4245(3) 0.20746(15) 0.0299(6) Uani d . 1 1
F F4 0.7997(5) 0.3949(3) 0.46088(18) 0.0440(8) Uani d . 1 1
F F5 0.4258(5) 0.3828(3) 0.45649(18) 0.0422(8) Uani d . 1 1
F F6 0.5975(5) 0.4226(3) 0.36502(17) 0.0344(7) Uani d . 1 1
F F7 0.7193(5) -0.3223(3) 0.14700(16) 0.0320(7) Uani d . 1 1
F F8 0.3474(5) -0.3357(3) 0.14802(16) 0.0338(7) Uani d . 1 1
F F9 0.5120(4) -0.1770(3) 0.10682(14) 0.0258(6) Uani d . 1 1
O O1 0.3838(5) 0.1578(3) 0.19688(18) 0.0240(7) Uani d . 1 1
O O2 0.7937(5) 0.1773(3) 0.18415(17) 0.0216(7) Uani d . 1 1
O O3 0.5278(6) 0.1225(3) 0.07935(17) 0.0276(7) Uani d . 1 1
O O4 0.3864(5) 0.1540(3) 0.35450(17) 0.0223(7) Uani d . 1 1
O O5 0.7984(5) 0.1725(3) 0.34527(17) 0.0230(7) Uani d . 1 1
O O6 0.6489(5) 0.1277(3) 0.45609(17) 0.0270(7) Uani d . 1 1
O O7 0.7431(5) -0.0746(3) 0.24309(17) 0.0208(7) Uani d . 1 1
O O8 0.3323(5) -0.1040(3) 0.25044(16) 0.0186(6) Uani d . 1 1
O O9 0.5924(5) -0.2595(3) 0.29293(17) 0.0233(7) Uani d . 1 1
N N1 1.0406(6) -0.0433(4) 0.1330(2) 0.0225(8) Uani d . 1 1
N N2 1.1033(6) 0.3339(4) 0.2835(2) 0.0216(8) Uani d . 1 1
N N3 1.0456(6) -0.0546(4) 0.3708(2) 0.0214(8) Uani d . 1 1
C C1 0.5396(8) 0.3551(4) 0.1440(3) 0.0238(10) Uani d . 1 1
C C2 0.6081(8) 0.3553(5) 0.4193(3) 0.0270(11) Uani d . 1 1
C C3 0.5309(7) -0.2545(4) 0.1566(2) 0.0207(9) Uani d . 1 1
C C4 1.0185(7) -0.1019(5) 0.0786(3) 0.0219(10) Uani d . 1 1
C C5 0.9892(9) -0.1778(6) 0.0081(3) 0.0377(13) Uani d . 1 1
H H5A 0.9788 -0.2693 0.0134 0.083(9) Uiso calc R 1 1
H H5B 1.1219 -0.1607 -0.0189 0.083(9) Uiso calc R 1 1
H H5C 0.8472 -0.1540 -0.0174 0.083(9) Uiso calc R 1 1
C C6 1.0979(7) 0.4424(5) 0.2948(3) 0.0261(11) Uani d . 1 1
C C7 1.0879(10) 0.5816(5) 0.3096(5) 0.057(2) Uani d . 1 1
H H7A 0.9471 0.6098 0.2854 0.083(9) Uiso calc R 1 1
H H7B 1.2236 0.6219 0.2923 0.083(9) Uiso calc R 1 1
H H7C 1.0864 0.6067 0.3611 0.083(9) Uiso calc R 1 1
C C8 0.9551(7) -0.1080(4) 0.4105(2) 0.0212(9) Uani d . 1 1
C C9 0.8291(8) -0.1738(5) 0.4598(3) 0.0283(11) Uani d . 1 1
H H9A 0.7095 -0.1184 0.4790 0.083(9) Uiso calc R 1 1
H H9B 0.9365 -0.1933 0.4989 0.083(9) Uiso calc R 1 1
H H9C 0.7567 -0.2538 0.4346 0.083(9) Uiso calc R 1 1

loop_
_atom_site_aniso_label
_atom_site_aniso_U_11
_atom_site_aniso_U_22
_atom_site_aniso_U_33
_atom_site_aniso_U_12
_atom_site_aniso_U_13
_atom_site_aniso_U_23
Pr1 0.00653(9) 0.01308(12) 0.01839(12) -0.00110(7) 0.00174(7) 0.00089(8)
S1 0.0118(4) 0.0162(5) 0.0198(5) -0.0006(4) 0.0023(4) 0.0039(4)
S2 0.0104(4) 0.0182(5) 0.0177(5) -0.0012(4) 0.0018(4) -0.0015(4)
S3 0.0101(4) 0.0124(5) 0.0215(5) -0.0011(3) 0.0013(4) 0.0017(4)
F1 0.069(2) 0.0256(17) 0.051(2) -0.0047(15) 0.0294(18) 0.0160(16)
F2 0.0451(19) 0.0280(17) 0.059(2) 0.0138(14) -0.0205(16) 0.0072(16)
F3 0.0326(15) 0.0204(15) 0.0351(17) 0.0005(11) 0.0012(12) -0.0014(12)
F4 0.0312(16) 0.0360(18) 0.055(2) -0.0067(13) -0.0136(14) -0.0178(16)
F5 0.0357(16) 0.0319(18) 0.056(2) 0.0040(13) 0.0219(15) -0.0165(15)
F6 0.0276(15) 0.0199(15) 0.056(2) -0.0004(11) 0.0017(13) 0.0051(14)
F7 0.0307(15) 0.0266(16) 0.0381(17) 0.0115(12) 0.0087(12) -0.0034(13)
F8 0.0293(15) 0.0263(16) 0.0419(18) -0.0140(12) 0.0013(12) -0.0068(13)
F9 0.0236(13) 0.0315(16) 0.0222(14) 0.0012(11) 0.0006(10) 0.0031(12)
O1 0.0164(14) 0.0217(17) 0.0349(19) -0.0018(12) 0.0103(13) 0.0036(14)
O2 0.0137(14) 0.0215(17) 0.0292(18) -0.0002(12) -0.0021(12) 0.0045(14)
O3 0.0307(17) 0.0279(19) 0.0228(18) -0.0002(14) 0.0009(13) -0.0010(14)
O4 0.0141(14) 0.0206(17) 0.0297(18) -0.0033(12) -0.0037(12) -0.0019(14)
O5 0.0198(15) 0.0198(17) 0.0299(18) 0.0023(12) 0.0111(13) -0.0002(14)
O6 0.0243(16) 0.034(2) 0.0228(18) 0.0030(14) 0.0035(13) 0.0051(15)
O7 0.0120(13) 0.0223(17) 0.0275(18) -0.0090(11) 0.0001(12) 0.0034(14)
O8 0.0146(14) 0.0171(16) 0.0242(17) 0.0023(11) 0.0031(11) 0.0010(13)
O9 0.0208(15) 0.0204(17) 0.0304(19) -0.0004(12) 0.0013(13) 0.0110(14)
N1 0.0139(17) 0.029(2) 0.024(2) 0.0009(15) 0.0015(14) 0.0008(18)
N2 0.0129(16) 0.020(2) 0.032(2) -0.0025(14) 0.0031(14) 0.0038(17)
N3 0.0165(17) 0.022(2) 0.026(2) 0.0023(14) 0.0029(15) 0.0017(17)
C1 0.025(2) 0.018(2) 0.029(3) 0.0009(17) 0.0011(18) 0.008(2)
C2 0.018(2) 0.025(3) 0.034(3) -0.0017(18) 0.0005(18) -0.010(2)
C3 0.0157(19) 0.017(2) 0.027(3) -0.0003(16) 0.0022(17) -0.0055(19)
C4 0.0127(19) 0.029(3) 0.024(3) 0.0004(17) 0.0024(16) 0.005(2)
C5 0.038(3) 0.051(4) 0.021(3) 0.000(2) 0.002(2) -0.006(2)
C6 0.0120(19) 0.023(3) 0.044(3) -0.0016(16) 0.0060(18) 0.004(2)
C7 0.032(3) 0.016(3) 0.123(7) -0.001(2) 0.022(3) 0.002(3)
C8 0.017(2) 0.022(2) 0.025(2) 0.0014(17) 0.0001(17) 0.002(2)
C9 0.022(2) 0.041(3) 0.023(2) -0.005(2) 0.0025(18) 0.010(2)

loop_
_atom_type_symbol
_atom_type_description
_atom_type_scat_dispersion_real
_atom_type_scat_dispersion_imag
_atom_type_scat_source
C C 0.0033 0.0016 'International Tables Vol C Tables 4.2.6.8 and 6.1.1.4'
H H 0.0000 0.0000 'International Tables Vol C Tables 4.2.6.8 and 6.1.1.4'
N N 0.0061 0.0033 'International Tables Vol C Tables 4.2.6.8 and 6.1.1.4'
O O 0.0106 0.0060 'International Tables Vol C Tables 4.2.6.8 and 6.1.1.4'
F F 0.0171 0.0103 'International Tables Vol C Tables 4.2.6.8 and 6.1.1.4'
S S 0.1246 0.1234 'International Tables Vol C Tables 4.2.6.8 and 6.1.1.4'
Pr Pr -0.2180 2.8214 'International Tables Vol C Tables 4.2.6.8 and 6.1.1.4'

loop_
_geom_angle_atom_site_label_1
_geom_angle_atom_site_label_2
_geom_angle_atom_site_label_3
_geom_angle_site_symmetry_1
_geom_angle_site_symmetry_3
_geom_angle
O1 Pr1 O4 1_655 1_655 75.59(11)
O1 Pr1 O7 1_655 . 139.23(11)
O4 Pr1 O7 1_655 . 139.22(11)
O1 Pr1 O2 1_655 . 88.88(10)
O4 Pr1 O2 1_655 . 137.29(10)
O7 Pr1 O2 . . 75.57(10)
O1 Pr1 O5 1_655 . 137.30(11)
O4 Pr1 O5 1_655 . 88.00(10)
O7 Pr1 O5 . . 76.01(10)
O2 Pr1 O5 . . 76.90(11)
O1 Pr1 O8 1_655 1_655 77.31(10)
O4 Pr1 O8 1_655 1_655 79.12(10)
O7 Pr1 O8 . 1_655 88.37(10)
O2 Pr1 O8 . 1_655 136.43(10)
O5 Pr1 O8 . 1_655 138.43(10)
O1 Pr1 N1 1_655 . 71.04(11)
O4 Pr1 N1 1_655 . 137.12(11)
O7 Pr1 N1 . . 68.20(11)
O2 Pr1 N1 . . 68.43(11)
O5 Pr1 N1 . . 134.88(11)
O8 Pr1 N1 1_655 . 68.00(11)
O1 Pr1 N2 1_655 . 70.21(11)
O4 Pr1 N2 1_655 . 70.03(11)
O7 Pr1 N2 . . 132.10(10)
O2 Pr1 N2 . . 67.28(11)
O5 Pr1 N2 . . 67.15(11)
O8 Pr1 N2 1_655 . 139.51(10)
N1 Pr1 N2 . . 120.35(12)
O1 Pr1 N3 1_655 . 136.38(11)
O4 Pr1 N3 1_655 . 71.01(11)
O7 Pr1 N3 . . 68.24(11)
O2 Pr1 N3 . . 134.74(10)
O5 Pr1 N3 . . 68.85(11)
O8 Pr1 N3 1_655 . 69.59(11)
N1 Pr1 N3 . . 118.54(12)
N2 Pr1 N3 . . 120.91(12)
O3 S1 O1 . . 115.7(2)
O3 S1 O2 . . 115.4(2)
O1 S1 O2 . . 112.91(19)
O3 S1 C1 . . 104.8(2)
O1 S1 C1 . . 103.3(2)
O2 S1 C1 . . 102.54(19)
O6 S2 O5 . . 115.65(19)
O6 S2 O4 . . 114.9(2)
O5 S2 O4 . . 113.45(19)
O6 S2 C2 . . 105.1(2)
O5 S2 C2 . . 102.6(2)
O4 S2 C2 . . 102.99(19)
O9 S3 O7 . . 115.75(18)
O9 S3 O8 . . 115.15(19)
O7 S3 O8 . . 112.91(18)
O9 S3 C3 . . 105.0(2)
O7 S3 C3 . . 102.39(19)
O8 S3 C3 . . 103.59(19)
S1 O1 Pr1 . 1_455 170.4(2)
S1 O2 Pr1 . . 151.05(19)
S2 O4 Pr1 . 1_455 162.7(2)
S2 O5 Pr1 . . 161.1(2)
S3 O7 Pr1 . . 169.2(2)
S3 O8 Pr1 . 1_455 155.19(18)
C4 N1 Pr1 . . 175.9(4)
C6 N2 Pr1 . . 174.3(3)
C8 N3 Pr1 . . 156.4(3)
F2 C1 F1 . . 109.2(4)
F2 C1 F3 . . 108.1(4)
F1 C1 F3 . . 108.5(4)
F2 C1 S1 . . 110.0(3)
F1 C1 S1 . . 109.9(3)
F3 C1 S1 . . 111.1(3)
F6 C2 F5 . . 107.8(4)
F6 C2 F4 . . 107.8(4)
F5 C2 F4 . . 108.2(4)
F6 C2 S2 . . 112.9(3)
F5 C2 S2 . . 110.0(3)
F4 C2 S2 . . 110.0(3)
F9 C3 F8 . . 108.5(4)
F9 C3 F7 . . 108.1(4)
F8 C3 F7 . . 108.3(4)
F9 C3 S3 . . 111.7(3)
F8 C3 S3 . . 110.3(3)
F7 C3 S3 . . 109.8(3)
N1 C4 C5 . . 179.8(6)
C4 C5 H5A . . 109.5
C4 C5 H5B . . 109.5
H5A C5 H5B . . 109.5
C4 C5 H5C . . 109.5
H5A C5 H5C . . 109.5
H5B C5 H5C . . 109.5
N2 C6 C7 . . 179.2(5)
C6 C7 H7A . . 109.5
C6 C7 H7B . . 109.5
H7A C7 H7B . . 109.5
C6 C7 H7C . . 109.5
H7A C7 H7C . . 109.5
H7B C7 H7C . . 109.5
N3 C8 C9 . . 177.2(5)
C8 C9 H9A . . 109.5
C8 C9 H9B . . 109.5
H9A C9 H9B . . 109.5
C8 C9 H9C . . 109.5
H9A C9 H9C . . 109.5
H9B C9 H9C . . 109.5

loop_
_geom_bond_atom_site_label_1
_geom_bond_atom_site_label_2
_geom_bond_site_symmetry_2
_geom_bond_distance
_geom_bond_publ_flag
Pr1 O1 1_655 2.435(3) yes
Pr1 O2 . 2.464(3) yes
Pr1 O4 1_655 2.455(3) yes
Pr1 O5 . 2.464(3) yes
Pr1 O7 . 2.459(3) yes
Pr1 O8 1_655 2.473(3) yes
Pr1 N1 . 2.621(4) yes
Pr1 N2 . 2.648(4) yes
Pr1 N3 . 2.651(4) yes
S1 O3 . 1.420(3) ?
S1 O1 . 1.447(3) ?
S1 O2 . 1.450(3) ?
S1 C1 . 1.832(5) ?
S2 O6 . 1.426(3) ?
S2 O5 . 1.443(3) ?
S2 O4 . 1.445(3) ?
S2 C2 . 1.822(5) ?
S3 O9 . 1.429(3) ?
S3 O7 . 1.444(3) ?
S3 O8 . 1.449(3) ?
S3 C3 . 1.829(5) ?
F1 C1 . 1.322(5) ?
F2 C1 . 1.320(5) ?
F3 C1 . 1.326(5) ?
F4 C2 . 1.340(5) ?
F5 C2 . 1.333(5) ?
F6 C2 . 1.320(6) ?
F7 C3 . 1.333(5) ?
F8 C3 . 1.332(5) ?
F9 C3 . 1.324(5) ?
O1 Pr1 1_455 2.435(3) ?
O4 Pr1 1_455 2.455(3) ?
O8 Pr1 1_455 2.473(3) ?
N1 C4 . 1.130(6) ?
N2 C6 . 1.134(6) ?
N3 C8 . 1.142(6) ?
C4 C5 . 1.464(7) ?
C5 H5A . 0.9800 ?
C5 H5B . 0.9800 ?
C5 H5C . 0.9800 ?
C6 C7 . 1.457(7) ?
C7 H7A . 0.9800 ?
C7 H7B . 0.9800 ?
C7 H7C . 0.9800 ?
C8 C9 . 1.457(6) ?
C9 H9A . 0.9800 ?
C9 H9B . 0.9800 ?
C9 H9C . 0.9800 ?
